data_4111914
loop_
_publ_author_name
'Cristian Saul Campos-Fern\'andez'
'Brandi L. Schottel'
'Helen T. Chifotides'
'Jitendra K. Bera'
'John Bacsa'
'John M. Koomen'
'David H. Russell'
'Kim R. Dunbar'

_publ_contact_author_address
; 
Department of Chemistry
Texas A&M University
PO Box 30012 
College Station 
Texas 77842-3012 
USA
;
_publ_contact_author_email dunbar@mail.chem.tamu.edu
_publ_contact_author_fax (979)8457177
_publ_contact_author_name 'Kim Dunbar'
_publ_contact_author_phone (979)8621485
_publ_section_title
;
 Anion Template Effect on the Self-Assembly and Interconversion of
 Metallacyclophanes
;
_journal_name_full 'Journal of the American Chemical Society'
_journal_page_first 12909
_journal_page_last 12923
_journal_paper_doi 10.1021/ja052108q
_journal_volume 127
_journal_year 2005
_chemical_formula_sum 'C72 H68 B8 F32 N36 Ni4'
_chemical_formula_weight 2366.94
_chemical_name_common '[Ni4(bptz)4(CH3CN)8][BF4]8\y4CH3CN'
_chemical_name_systematic
;
 ?
;
_space_group_IT_number 2
_symmetry_cell_setting triclinic
_symmetry_space_group_name_Hall '-P 1'
_symmetry_space_group_name_H-M 'P -1'
_atom_sites_solution_hydrogens geom
_atom_sites_solution_primary direct
_atom_sites_solution_secondary difmap
_audit_creation_date 'October 5 2004'
_audit_creation_method
;
SHELXL-97, PLATON, and text editor.
;
_cell_angle_alpha 94.87(3)
_cell_angle_beta 91.43(3)
_cell_angle_gamma 97.47(3)
_cell_formula_units_Z 2
_cell_length_a 14.118(3)
_cell_length_b 17.090(3)
_cell_length_c 21.774(4)
_cell_measurement_temperature 110(2)
_cell_volume 5186.7(18)
_computing_cell_refinement 'SAINT (Bruker, 2001)'
_computing_data_collection 'SMART (Bruker, 2000)'
_computing_data_reduction 'SAINT (Bruker, 2001)'
_computing_structure_refinement 'SHELXL-97 (Sheldrick, 1997)'
_computing_structure_solution 'SHELXS-97 (Sheldrick, 1997)'
_diffrn_ambient_temperature 173(2)
_diffrn_measured_fraction_theta_full 0.929
_diffrn_measured_fraction_theta_max 0.929
_diffrn_measurement_device_type 'SMART 1K CCD'
_diffrn_measurement_method '\w scans'
_diffrn_radiation_monochromator graphite
_diffrn_radiation_source 'fine-focus sealed tube'
_diffrn_radiation_type MoK\a
_diffrn_radiation_wavelength 0.71073
_diffrn_reflns_av_R_equivalents 0.0434
_diffrn_reflns_av_sigmaI/netI 0.1138
_diffrn_reflns_limit_h_max 16
_diffrn_reflns_limit_h_min -15
_diffrn_reflns_limit_k_max 19
_diffrn_reflns_limit_k_min -20
_diffrn_reflns_limit_l_max 12
_diffrn_reflns_limit_l_min -25
_diffrn_reflns_number 24784
_diffrn_reflns_theta_full 24.71
_diffrn_reflns_theta_max 24.71
_diffrn_reflns_theta_min 1.46
_exptl_absorpt_coefficient_mu 0.831
_exptl_absorpt_correction_T_max 0.9215
_exptl_absorpt_correction_T_min 0.6813
_exptl_absorpt_correction_type multi-scan
_exptl_absorpt_process_details 'SADABS (Bruker, 2000)'
_exptl_crystal_colour 'light green'
_exptl_crystal_density_diffrn 1.516
_exptl_crystal_description 'rectangular block'
_exptl_crystal_F_000 2384
_exptl_crystal_size_max 0.50
_exptl_crystal_size_mid 0.20
_exptl_crystal_size_min 0.10
_refine_diff_density_max 1.189
_refine_diff_density_min -0.948
_refine_diff_density_rms 0.104
_refine_ls_extinction_method none
_refine_ls_goodness_of_fit_ref 1.030
_refine_ls_hydrogen_treatment mixed
_refine_ls_matrix_type full
_refine_ls_number_parameters 1365
_refine_ls_number_reflns 16454
_refine_ls_number_restraints 92
_refine_ls_restrained_S_all 1.029
_refine_ls_R_factor_all 0.1544
_refine_ls_R_factor_gt 0.0870
_refine_ls_shift/su_max 0.006
_refine_ls_shift/su_mean 0.000
_refine_ls_structure_factor_coef Fsqd
_refine_ls_weighting_details 'calc w=1/[\s^2^(Fo^2^)+(0.1129P)^2^+12.1070P] where P=(Fo^2^+2Fc^2^)/3'
_refine_ls_weighting_scheme calc
_refine_ls_wR_factor_gt 0.2056
_refine_ls_wR_factor_ref 0.2430
_reflns_number_gt 9445
_reflns_number_total 16454
_reflns_threshold_expression >2sigma(I)
_cod_data_source_file ja052108qsi20050426_034819.cif
_cod_data_source_block str1
_cod_original_cell_volume 5186.6(18)
_cod_database_code 4111914

loop_
_symmetry_equiv_pos_as_xyz
'x, y, z'
'-x, -y, -z'

loop_
_atom_site_label
_atom_site_type_symbol
_atom_site_fract_x
_atom_site_fract_y
_atom_site_fract_z
_atom_site_U_iso_or_equiv
_atom_site_adp_type
_atom_site_occupancy
_atom_site_symmetry_multiplicity
_atom_site_calc_flag
_atom_site_refinement_flags
_atom_site_disorder_assembly
_atom_site_disorder_group
Ni1 Ni -0.07534(7) 0.04323(5) -0.17828(5) 0.0308(3) Uani 1 1 d . . .
F1 F -0.2679(5) 0.4083(4) -0.4876(3) 0.097(2) Uani 1 1 d D . .
N1 N -0.4542(5) 0.4906(5) -0.3765(3) 0.051(2) Uani 1 1 d . . .
C1 C -0.3625(14) 0.2550(13) 0.3722(9) 0.181(9) Uani 1 1 d . . .
H1A H -0.3748 0.2011 0.3850 0.272 Uiso 1 1 calc R . .
H1B H -0.3516 0.2929 0.4089 0.272 Uiso 1 1 calc R . .
H1C H -0.3058 0.2597 0.3470 0.272 Uiso 1 1 calc R . .
B1 B -0.2391(9) 0.4869(7) -0.4901(6) 0.064(3) Uani 1 1 d D . .
Ni2 Ni -0.36844(7) 0.27620(6) -0.02485(5) 0.0331(3) Uani 1 1 d . . .
F2 F -0.2405(7) 0.5219(4) -0.4302(3) 0.121(3) Uani 1 1 d D . .
N2 N -0.4995(5) 0.5159(4) -0.2495(3) 0.0433(18) Uani 1 1 d . . .
C2 C -0.4909(11) -0.0475(9) -0.6630(7) 0.122(5) Uani 1 1 d . . .
H2A H -0.4486 -0.0863 -0.6534 0.183 Uiso 1 1 calc R . .
H2B H -0.5523 -0.0752 -0.6800 0.183 Uiso 1 1 calc R . .
H2C H -0.5013 -0.0146 -0.6253 0.183 Uiso 1 1 calc R . .
Ni3 Ni -0.07483(7) 0.24580(6) -0.43764(5) 0.0315(3) Uani 1 1 d . . .
F3 F -0.1487(5) 0.5003(4) -0.5097(4) 0.110(3) Uani 1 1 d D . .
N3 N -0.4729(5) 0.3397(4) 0.0083(3) 0.0403(17) Uani 1 1 d . . .
C3 C -0.0022(8) 0.7133(6) -0.1109(6) 0.071(3) Uani 1 1 d . . .
B3 B 0.3289(10) 0.2303(8) 0.1090(6) 0.066(3) Uani 1 1 d . . .
Ni4 Ni -0.41780(7) 0.44391(6) -0.29776(5) 0.0374(3) Uani 1 1 d . . .
F4 F -0.2991(5) 0.5208(4) -0.5270(4) 0.110(2) Uani 1 1 d D . .
N4 N -0.3464(5) 0.2435(4) 0.0616(4) 0.0450(19) Uani 1 1 d . . .
C4 C -0.4481(13) 0.0014(12) -0.7069(10) 0.141(7) Uani 1 1 d . . .
B4 B -0.6408(8) 0.4100(7) -0.1195(6) 0.053(3) Uani 1 1 d . . .
B2 B 0.1831(14) -0.0820(12) -0.0571(9) 0.046(3) Uani 0.23 1 d PD A -1
F5 F 0.183(2) -0.0197(13) -0.0928(12) 0.1023(16) Uani 0.23 1 d PD A -1
F6 F 0.2672(17) -0.073(2) -0.0225(13) 0.1023(16) Uani 0.23 1 d PD A -1
F7 F 0.1069(18) -0.0852(16) -0.0192(12) 0.1023(16) Uani 0.23 1 d PD A -1
F8 F 0.177(2) -0.1517(12) -0.0942(11) 0.1023(16) Uani 0.23 1 d PD A -1
B2A B 0.1858(7) -0.0732(6) -0.0521(4) 0.046(3) Uani 0.77 1 d PD B -2
F5A F 0.2156(6) -0.1081(5) -0.1059(3) 0.1023(16) Uani 0.77 1 d PD B -2
F6A F 0.1157(6) -0.1218(5) -0.0269(4) 0.1023(16) Uani 0.77 1 d PD B -2
F7A F 0.2609(6) -0.0572(7) -0.0096(4) 0.1023(16) Uani 0.77 1 d PD B -2
F8A F 0.1543(6) -0.0042(4) -0.0649(4) 0.1023(16) Uani 0.77 1 d PD B -2
B5 B -0.1839(17) 0.3426(15) 0.2539(12) 0.173(14) Uani 0.25 1 d PD C -3
F17 F -0.211(2) 0.4103(14) 0.2825(18) 0.1347(19) Uani 0.25 1 d PD C -3
F18 F -0.2424(18) 0.2782(14) 0.2709(15) 0.1347(19) Uani 0.25 1 d PD C -3
F19 F -0.0910(15) 0.337(2) 0.2711(18) 0.1347(19) Uani 0.25 1 d PD C -3
F20 F -0.192(3) 0.344(3) 0.1911(12) 0.1347(19) Uani 0.25 1 d PD C -3
B5A B -0.1668(8) 0.3692(7) 0.2484(6) 0.173(14) Uani 0.75 1 d PD D -4
F17A F -0.1265(8) 0.3081(6) 0.2705(6) 0.1347(19) Uani 0.75 1 d PD D -4
F18A F -0.2455(6) 0.3845(7) 0.2806(6) 0.1347(19) Uani 0.75 1 d PD D -4
F19A F -0.1012(7) 0.4363(5) 0.2555(5) 0.1347(19) Uani 0.75 1 d PD D -4
F20A F -0.1921(12) 0.3494(9) 0.1874(5) 0.1347(19) Uani 0.75 1 d PD D -4
B6 B -0.3768(12) -0.1624(10) -0.4914(8) 0.073(5) Uani 0.48 1 d PD E -5
F21 F -0.4096(16) -0.1471(11) -0.5491(8) 0.105(2) Uani 0.48 1 d PD E -5
F22 F -0.2931(11) -0.1962(10) -0.4956(8) 0.105(2) Uani 0.48 1 d PD E -5
F23 F -0.3623(11) -0.0862(9) -0.4617(7) 0.105(2) Uani 0.48 1 d PD E -5
F24 F -0.4448(11) -0.2023(11) -0.4559(7) 0.105(2) Uani 0.48 1 d PD E -5
B6A B -0.3955(9) -0.1540(7) -0.4896(6) 0.073(5) Uani 0.52 1 d PD F -6
F21A F -0.4035(13) -0.1211(8) -0.5443(6) 0.105(2) Uani 0.52 1 d PD F -6
F22A F -0.3017(7) -0.1547(8) -0.4724(6) 0.105(2) Uani 0.52 1 d PD F -6
F23A F -0.4382(9) -0.1100(7) -0.4445(5) 0.105(2) Uani 0.52 1 d PD F -6
F24A F -0.4419(9) -0.2301(6) -0.4955(6) 0.105(2) Uani 0.52 1 d PD F -6
B7 B -0.1325(11) -0.0562(9) -0.6254(6) 0.041(4) Uani 0.57 1 d PD G -7
F25 F -0.1410(14) -0.1383(9) -0.6271(9) 0.0692(13) Uani 0.57 1 d PD G -7
F26 F -0.0497(11) -0.0322(9) -0.6548(8) 0.0692(13) Uani 0.57 1 d PD G -7
F27 F -0.1217(7) -0.0212(6) -0.5657(5) 0.0692(13) Uani 0.57 1 d PD G -7
F28 F -0.2132(7) -0.0347(6) -0.6532(5) 0.0692(13) Uani 0.57 1 d PD G -7
B7A B -0.1349(14) -0.0690(12) -0.6417(7) 0.041(4) Uani 0.43 1 d PD H -8
F25A F -0.1532(19) -0.1399(13) -0.6155(12) 0.0692(13) Uani 0.43 1 d PD H -8
F26A F -0.0386(14) -0.0444(12) -0.6438(11) 0.0692(13) Uani 0.43 1 d PD H -8
F27A F -0.1756(10) -0.0103(8) -0.6093(7) 0.0692(13) Uani 0.43 1 d PD H -8
F28A F -0.1740(9) -0.0690(7) -0.7003(6) 0.0692(13) Uani 0.43 1 d PD H -8
B8 B -0.2765(6) 0.2172(5) -0.2480(4) 0.041(3) Uani 0.74 1 d PD I -9
F29 F -0.2019(6) 0.2466(5) -0.2820(4) 0.0761(11) Uani 0.74 1 d PD I -9
F30 F -0.2684(6) 0.2544(5) -0.1891(3) 0.0761(11) Uani 0.74 1 d PD I -9
F31 F -0.3607(5) 0.2333(4) -0.2750(3) 0.0761(11) Uani 0.74 1 d PD I -9
F32 F -0.2799(5) 0.1373(3) -0.2462(3) 0.0761(11) Uani 0.74 1 d PD I -9
B8A B -0.1869(12) 0.2809(9) -0.2205(7) 0.041(3) Uani 0.26 1 d PD J -10
F29A F -0.1921(18) 0.2406(13) -0.2780(8) 0.0761(11) Uani 0.26 1 d PD J -10
F30A F -0.0984(11) 0.2785(11) -0.1936(9) 0.0761(11) Uani 0.26 1 d PD J -10
F31A F -0.1996(14) 0.3583(9) -0.2256(9) 0.0761(11) Uani 0.26 1 d PD J -10
F32A F -0.2560(14) 0.2460(13) -0.1847(10) 0.0761(11) Uani 0.26 1 d PD J -10
N5 N -0.0889(5) -0.0294(4) -0.1089(3) 0.0393(17) Uani 1 1 d . L .
C5 C -0.4471(15) 0.2723(10) 0.3352(8) 0.110(5) Uani 1 1 d . . .
N6 N 0.0267(5) -0.0195(4) -0.2150(3) 0.0430(18) Uani 1 1 d . L .
N52 N -0.0163(9) 0.6660(6) -0.0788(6) 0.109(4) Uani 1 1 d . . .
N7 N 0.0050(5) 0.1716(4) -0.4855(3) 0.0399(17) Uani 1 1 d . . .
C7 C -0.1493(13) 0.7540(9) -0.3503(9) 0.111(5) Uani 1 1 d . . .
N8 N -0.0598(5) 0.3211(4) -0.5047(3) 0.0424(18) Uani 1 1 d . . .
F9 F 0.3832(6) 0.2950(5) 0.1410(3) 0.125(3) Uani 1 1 d . . .
C9 C -0.2358(13) 0.7095(9) -0.3811(9) 0.146(7) Uani 1 1 d . . .
H9A H -0.2327 0.6526 -0.3809 0.220 Uiso 1 1 calc R . .
H9B H -0.2404 0.7232 -0.4238 0.220 Uiso 1 1 calc R . .
H9C H -0.2921 0.7230 -0.3592 0.220 Uiso 1 1 calc R . .
F10 F 0.3710(6) 0.1629(5) 0.1123(4) 0.124(3) Uani 1 1 d . . .
F11 F 0.2408(5) 0.2202(3) 0.1380(3) 0.081(2) Uani 1 1 d . . .
F12 F 0.3130(4) 0.2461(3) 0.0494(3) 0.0702(17) Uani 1 1 d . . .
F13 F -0.6912(5) 0.4577(4) -0.0856(3) 0.106(2) Uani 1 1 d . . .
F14 F -0.6717(4) 0.4007(4) -0.1803(3) 0.090(2) Uani 1 1 d . . .
F15 F -0.6486(4) 0.3359(3) -0.0956(3) 0.0814(19) Uani 1 1 d . . .
F16 F -0.5438(3) 0.4388(3) -0.1161(3) 0.0583(14) Uani 1 1 d . . .
C6 C 0.0115(8) 0.7741(7) -0.1545(5) 0.081(3) Uani 1 1 d . . .
H6A H 0.0479 0.7554 -0.1893 0.121 Uiso 1 1 calc R . .
H6B H 0.0467 0.8228 -0.1337 0.121 Uiso 1 1 calc R . .
H6C H -0.0509 0.7851 -0.1698 0.121 Uiso 1 1 calc R . .
N54 N -0.4159(16) 0.0410(16) -0.7407(11) 0.265(13) Uani 1 1 d . . .
N55 N -0.5126(11) 0.2864(9) 0.3074(8) 0.134(6) Uani 1 1 d . . .
N56 N -0.0836(10) 0.7896(9) -0.3245(8) 0.142(6) Uani 1 1 d . . .
C88 C 0.1015(7) 0.0764(6) -0.5502(6) 0.081(4) Uani 1 1 d . . .
H88A H 0.0621 0.0520 -0.5862 0.121 Uiso 1 1 calc R . .
H88B H 0.1184 0.0350 -0.5251 0.121 Uiso 1 1 calc R . .
H88C H 0.1599 0.1063 -0.5639 0.121 Uiso 1 1 calc R . .
C104 C 0.0774(7) -0.0579(5) -0.2371(5) 0.053(3) Uani 1 1 d . . .
C106 C -0.0974(6) -0.0693(5) -0.0704(4) 0.042(2) Uani 1 1 d . . .
C122 C 0.0476(6) 0.1302(5) -0.5134(4) 0.043(2) Uani 1 1 d . . .
C141 C -0.0470(6) 0.3590(5) -0.5454(5) 0.048(2) Uani 1 1 d . . .
C159 C -0.5299(6) 0.3768(5) 0.0240(4) 0.0343(19) Uani 1 1 d . . .
C175 C -0.5950(7) 0.6037(6) -0.1789(5) 0.070(3) Uani 1 1 d . . .
H17A H -0.5532 0.6520 -0.1632 0.106 Uiso 1 1 calc R . .
H17B H -0.6186 0.5748 -0.1441 0.106 Uiso 1 1 calc R . .
H17C H -0.6492 0.6179 -0.2026 0.106 Uiso 1 1 calc R . .
C182 C -0.1083(8) -0.1240(6) -0.0217(5) 0.068(3) Uani 1 1 d . L .
H18B H -0.1402 -0.1758 -0.0391 0.103 Uiso 1 1 calc R . .
H18C H -0.1469 -0.1028 0.0110 0.103 Uiso 1 1 calc R . .
H18D H -0.0452 -0.1300 -0.0044 0.103 Uiso 1 1 calc R . .
C184 C -0.6029(6) 0.4256(5) 0.0457(4) 0.047(2) Uani 1 1 d . . .
H18E H -0.5755 0.4642 0.0794 0.071 Uiso 1 1 calc R . .
H18F H -0.6572 0.3915 0.0606 0.071 Uiso 1 1 calc R . .
H18G H -0.6247 0.4536 0.0117 0.071 Uiso 1 1 calc R . .
C188 C -0.0277(9) 0.4068(7) -0.5990(5) 0.082(4) Uani 1 1 d . . .
H2 H 0.0306 0.4443 -0.5901 0.124 Uiso 1 1 calc R . .
H3 H -0.0816 0.4359 -0.6063 0.124 Uiso 1 1 calc R . .
H4 H -0.0193 0.3715 -0.6357 0.124 Uiso 1 1 calc R . .
C195 C -0.5420(6) 0.5544(5) -0.2180(4) 0.044(2) Uani 1 1 d . . .
C204 C 0.1421(8) -0.1083(6) -0.2670(6) 0.083(4) Uani 1 1 d . L .
H20A H 0.1047 -0.1532 -0.2914 0.125 Uiso 1 1 calc R . .
H20B H 0.1813 -0.1281 -0.2355 0.125 Uiso 1 1 calc R . .
H20C H 0.1836 -0.0775 -0.2941 0.125 Uiso 1 1 calc R . .
C239 C -0.3563(8) 0.2196(6) 0.1079(6) 0.065(3) Uani 1 1 d . . .
C244 C -0.3717(11) 0.1900(7) 0.1706(5) 0.106(5) Uani 1 1 d . . .
H24A H -0.3599 0.2347 0.2023 0.160 Uiso 1 1 calc R . .
H24B H -0.3276 0.1517 0.1777 0.160 Uiso 1 1 calc R . .
H24C H -0.4377 0.1645 0.1725 0.160 Uiso 1 1 calc R . .
N1A N -0.2054(5) 0.1848(4) -0.4717(3) 0.0337(16) Uani 1 1 d . K .
C1A C -0.2836(6) 0.2097(5) -0.4475(4) 0.0364(19) Uani 1 1 d . . .
N2A N -0.2911(5) 0.5189(4) -0.2807(3) 0.0370(16) Uani 1 1 d . K .
C2A C -0.3727(7) 0.1684(5) -0.4577(5) 0.057(3) Uani 1 1 d . K .
H18A H -0.4265 0.1885 -0.4400 0.069 Uiso 1 1 calc R . .
N3A N -0.1531(5) 0.3807(4) -0.3592(3) 0.0338(16) Uani 1 1 d . K -2
C3A C -0.3844(7) 0.0968(6) -0.4941(6) 0.077(4) Uani 1 1 d . K -2
H23A H -0.4454 0.0658 -0.5005 0.092 Uiso 1 1 calc R K -2
N4A N -0.1736(4) 0.3136(3) -0.3944(3) 0.0322(15) Uani 1 1 d . K -2
C4A C -0.3044(7) 0.0722(5) -0.5208(5) 0.062(3) Uani 1 1 d . K -2
H94A H -0.3100 0.0245 -0.5471 0.075 Uiso 1 1 calc R K -2
N5A N -0.3408(4) 0.3155(4) -0.3823(3) 0.0342(16) Uani 1 1 d . K -2
C5A C -0.2158(6) 0.1173(5) -0.5092(4) 0.047(2) Uani 1 1 d . K -2
H66A H -0.1612 0.1001 -0.5280 0.056 Uiso 1 1 calc R K -2
N6A N -0.3191(5) 0.3812(4) -0.3455(3) 0.0333(15) Uani 1 1 d . K -2
C6A C -0.2103(6) 0.4897(5) -0.2970(4) 0.040(2) Uani 1 1 d . K -2
C7A C -0.1197(6) 0.5248(5) -0.2796(4) 0.051(2) Uani 1 1 d . K -2
H21B H -0.0651 0.5010 -0.2917 0.061 Uiso 1 1 calc R K -2
C8A C -0.1110(7) 0.5971(6) -0.2433(5) 0.068(3) Uani 1 1 d . K -2
H19B H -0.0496 0.6238 -0.2303 0.081 Uiso 1 1 calc R K -2
C9A C -0.1919(7) 0.6290(5) -0.2265(5) 0.065(3) Uani 1 1 d . K -2
H14C H -0.1874 0.6780 -0.2017 0.078 Uiso 1 1 calc R K -2
C10A C -0.2788(7) 0.5890(5) -0.2461(4) 0.049(2) Uani 1 1 d . K -2
H12A H -0.3343 0.6120 -0.2346 0.059 Uiso 1 1 calc R K -2
C11A C -0.2274(5) 0.4133(4) -0.3361(3) 0.0289(18) Uani 1 1 d . K -2
C12A C -0.2658(5) 0.2840(4) -0.4070(4) 0.0337(19) Uani 1 1 d . K -2
N1B N -0.1825(5) -0.0203(3) -0.2361(3) 0.0348(16) Uani 1 1 d . L -2
C1B C -0.1944(6) 0.0050(4) -0.2921(4) 0.0328(19) Uani 1 1 d . L -2
N2B N 0.0383(4) 0.3047(3) -0.3809(3) 0.0305(15) Uani 1 1 d . K -2
C2B C -0.2625(6) -0.0316(5) -0.3351(4) 0.043(2) Uani 1 1 d . L -2
H14A H -0.2679 -0.0127 -0.3746 0.052 Uiso 1 1 calc R L -2
N3B N -0.0768(4) 0.1754(3) -0.3631(3) 0.0305(15) Uani 1 1 d . K -2
C3B C -0.3239(6) -0.0976(5) -0.3190(4) 0.050(2) Uani 1 1 d . L -2
H19A H -0.3722 -0.1243 -0.3472 0.060 Uiso 1 1 calc R L -2
N4B N -0.1356(4) 0.1094(3) -0.3579(3) 0.0334(16) Uani 1 1 d . K -2
C4B C -0.3121(7) -0.1223(5) -0.2610(4) 0.053(3) Uani 1 1 d . L -2
H14D H -0.3532 -0.1663 -0.2486 0.064 Uiso 1 1 calc R L -2
N5B N -0.0703(4) 0.1081(3) -0.2559(3) 0.0285(15) Uani 1 1 d . K -2
C5B C -0.2410(6) -0.0835(5) -0.2210(4) 0.045(2) Uani 1 1 d . L -2
H11A H -0.2331 -0.1020 -0.1815 0.055 Uiso 1 1 calc R L -2
N6B N -0.0102(4) 0.1732(3) -0.2614(3) 0.0317(15) Uani 1 1 d . K -2
C6B C 0.0499(5) 0.2778(4) -0.3255(4) 0.0319(18) Uani 1 1 d . K -2
C7B C 0.0966(6) 0.3702(5) -0.3937(5) 0.045(2) Uani 1 1 d . K -2
H7B H 0.091(6) 0.383(5) -0.436(4) 0.054 Uiso 1 1 d . M 1
C8B C 0.1649(7) 0.4091(6) -0.3513(5) 0.058(3) Uani 1 1 d . . .
H5 H 0.2052 0.4548 -0.3613 0.070 Uiso 1 1 calc R K .
C9B C 0.1740(6) 0.3815(6) -0.2951(5) 0.060(3) Uani 1 1 d . K .
H15A H 0.2201 0.4084 -0.2654 0.072 Uiso 1 1 calc R . .
C10B C 0.1163(6) 0.3143(5) -0.2811(4) 0.043(2) Uani 1 1 d . . .
H11B H 0.1221 0.2938 -0.2422 0.052 Uiso 1 1 calc R K .
C11B C -0.0150(5) 0.2048(4) -0.3157(4) 0.0277(17) Uani 1 1 d . . .
C12B C -0.1302(5) 0.0769(4) -0.3031(4) 0.0305(18) Uani 1 1 d . . .
N1C N 0.0175(4) 0.1351(4) -0.1318(3) 0.0317(15) Uani 1 1 d . L .
C1C C -0.0236(5) 0.1935(4) -0.1022(3) 0.0293(17) Uani 1 1 d . . .
N2C N -0.4534(4) 0.1707(4) -0.0505(3) 0.0398(17) Uani 1 1 d . L .
C2C C 0.0279(6) 0.2636(5) -0.0773(4) 0.046(2) Uani 1 1 d . L .
H14B H -0.0035 0.3035 -0.0565 0.055 Uiso 1 1 calc R . .
N3C N -0.2701(4) 0.2067(4) -0.0638(3) 0.0323(15) Uani 1 1 d . L .
C3C C 0.1248(6) 0.2748(5) -0.0830(4) 0.049(2) Uani 1 1 d . . .
H1 H 0.1617 0.3229 -0.0666 0.059 Uiso 1 1 calc R L .
N4C N -0.1778(5) 0.2284(4) -0.0672(3) 0.0364(16) Uani 1 1 d . . .
C4C C 0.1677(6) 0.2155(5) -0.1127(4) 0.046(2) Uani 1 1 d . L .
H13C H 0.2351 0.2221 -0.1168 0.055 Uiso 1 1 calc R . .
N5C N -0.1698(4) 0.1089(4) -0.1297(3) 0.0305(15) Uani 1 1 d . L .
C5C C 0.1129(5) 0.1463(5) -0.1367(4) 0.038(2) Uani 1 1 d . . .
H12B H 0.1434 0.1056 -0.1572 0.046 Uiso 1 1 calc R L .
N6C N -0.2625(4) 0.0855(3) -0.1247(3) 0.0316(15) Uani 1 1 d . . .
C6C C -0.4117(6) 0.1133(5) -0.0792(4) 0.044(2) Uani 1 1 d . . .
C7C C -0.4572(7) 0.0393(6) -0.0964(6) 0.086(4) Uani 1 1 d . L .
H19C H -0.4247 0.0002 -0.1173 0.103 Uiso 1 1 calc R . .
C8C C -0.5534(8) 0.0225(6) -0.0822(8) 0.125(7) Uani 1 1 d . . .
H16A H -0.5874 -0.0290 -0.0919 0.150 Uiso 1 1 calc R L .
C9C C -0.5975(8) 0.0820(6) -0.0538(7) 0.102(5) Uani 1 1 d . L .
H22B H -0.6633 0.0720 -0.0448 0.122 Uiso 1 1 calc R . .
C10C C -0.5479(6) 0.1553(5) -0.0384(5) 0.055(3) Uani 1 1 d . . .
H21A H -0.5796 0.1961 -0.0191 0.066 Uiso 1 1 calc R L .
C11C C -0.3091(6) 0.1350(4) -0.0887(4) 0.0343(19) Uani 1 1 d . L .
C12C C -0.1286(5) 0.1768(4) -0.0983(4) 0.0316(18) Uani 1 1 d . L .
N1D N -0.5241(5) 0.3475(4) -0.3031(3) 0.0405(17) Uani 1 1 d . K .
C1D C -0.5303(5) 0.3046(5) -0.2535(4) 0.0348(19) Uani 1 1 d . . .
N2D N -0.2670(4) 0.3761(4) -0.0179(3) 0.0357(16) Uani 1 1 d . K .
C2D C -0.5964(6) 0.2385(5) -0.2505(4) 0.049(2) Uani 1 1 d . K .
H22C H -0.5978 0.2094 -0.2152 0.059 Uiso 1 1 calc R . .
N3D N -0.3304(4) 0.4257(4) -0.1697(3) 0.0326(15) Uani 1 1 d . . .
C3D C -0.6604(7) 0.2153(6) -0.2994(5) 0.069(3) Uani 1 1 d . . .
H13A H -0.7076 0.1705 -0.2982 0.083 Uiso 1 1 calc R K .
N4D N -0.3952(4) 0.3952(4) -0.2137(3) 0.0347(16) Uani 1 1 d . K .
C4D C -0.6548(7) 0.2583(7) -0.3503(5) 0.067(3) Uani 1 1 d . K .
H12C H -0.6973 0.2429 -0.3849 0.081 Uiso 1 1 calc R . .
N5D N -0.4560(4) 0.2929(4) -0.1530(3) 0.0348(16) Uani 1 1 d . . .
C5D C -0.5871(6) 0.3237(6) -0.3503(4) 0.053(2) Uani 1 1 d . . .
H10B H -0.5847 0.3535 -0.3852 0.064 Uiso 1 1 calc R K .
N6D N -0.3904(4) 0.3214(3) -0.1104(3) 0.0304(15) Uani 1 1 d . K .
C6D C -0.2601(6) 0.4177(5) -0.0684(4) 0.038(2) Uani 1 1 d . . .
C7D C -0.1924(6) 0.4837(5) -0.0705(4) 0.044(2) Uani 1 1 d . K .
H15B H -0.1890 0.5128 -0.1058 0.052 Uiso 1 1 calc R . .
C8D C -0.1299(6) 0.5065(6) -0.0203(5) 0.055(3) Uani 1 1 d . . .
H22A H -0.0829 0.5516 -0.0210 0.066 Uiso 1 1 calc R K .
C9D C -0.1358(7) 0.4644(6) 0.0298(5) 0.059(3) Uani 1 1 d . K .
H13B H -0.0932 0.4797 0.0645 0.071 Uiso 1 1 calc R . .
C10D C -0.2050(6) 0.3983(5) 0.0299(4) 0.043(2) Uani 1 1 d . . .
H10A H -0.2083 0.3683 0.0647 0.051 Uiso 1 1 calc R K .
C11D C -0.3304(5) 0.3872(4) -0.1189(4) 0.0298(18) Uani 1 1 d . K .
C12D C -0.4579(5) 0.3309(4) -0.2036(4) 0.0326(19) Uani 1 1 d . K .
C1E C -0.4652(7) 0.5371(7) -0.4109(5) 0.064(3) Uani 1 1 d . . .
C2E C -0.4786(9) 0.5970(7) -0.4576(6) 0.088(4) Uani 1 1 d . K .
H2E1 H -0.4537 0.6504 -0.4395 0.131 Uiso 1 1 calc R . .
H2E2 H -0.5468 0.5947 -0.4684 0.131 Uiso 1 1 calc R . .
H2E3 H -0.4440 0.5843 -0.4948 0.131 Uiso 1 1 calc R . .

loop_
_atom_site_aniso_label
_atom_site_aniso_U_11
_atom_site_aniso_U_22
_atom_site_aniso_U_33
_atom_site_aniso_U_23
_atom_site_aniso_U_13
_atom_site_aniso_U_12
Ni1 0.0364(6) 0.0272(5) 0.0306(6) 0.0073(4) 0.0113(5) 0.0059(4)
F1 0.100(5) 0.074(4) 0.123(6) 0.048(4) 0.013(4) 0.006(4)
N1 0.050(5) 0.067(5) 0.037(5) 0.016(4) 0.010(4) 0.004(4)
C1 0.19(2) 0.24(2) 0.137(17) 0.087(17) 0.027(16) 0.097(19)
B1 0.064(8) 0.065(8) 0.071(9) 0.034(7) 0.031(7) 0.015(7)
Ni2 0.0312(6) 0.0312(6) 0.0373(6) 0.0014(5) 0.0078(5) 0.0056(4)
F2 0.193(9) 0.108(6) 0.069(5) 0.026(4) 0.025(5) 0.030(6)
N2 0.042(4) 0.046(4) 0.045(5) 0.007(4) 0.010(4) 0.010(3)
C2 0.122(12) 0.133(13) 0.120(13) 0.041(11) 0.007(11) 0.030(10)
Ni3 0.0381(6) 0.0294(5) 0.0280(6) 0.0051(4) 0.0092(5) 0.0055(4)
F3 0.095(5) 0.095(5) 0.153(7) 0.060(5) 0.058(5) 0.021(4)
N3 0.037(4) 0.032(4) 0.051(5) 0.002(3) 0.010(4) 0.003(3)
C3 0.089(8) 0.045(6) 0.077(8) 0.000(6) 0.004(7) 0.000(6)
B3 0.075(9) 0.060(8) 0.063(9) 0.014(7) 0.024(7) 0.002(7)
Ni4 0.0401(6) 0.0385(6) 0.0342(6) 0.0021(5) 0.0096(5) 0.0062(5)
F4 0.119(6) 0.115(6) 0.111(6) 0.061(5) 0.014(5) 0.040(5)
N4 0.060(5) 0.040(4) 0.038(5) 0.007(4) 0.007(4) 0.014(4)
C4 0.123(14) 0.157(17) 0.160(19) 0.080(14) 0.032(13) 0.034(12)
B4 0.043(7) 0.060(7) 0.058(8) 0.007(6) 0.012(6) 0.010(6)
B2 0.046(6) 0.048(7) 0.044(7) 0.009(5) -0.001(5) 0.003(5)
F5 0.102(3) 0.113(4) 0.093(4) 0.029(3) 0.010(3) 0.001(3)
F6 0.102(3) 0.113(4) 0.093(4) 0.029(3) 0.010(3) 0.001(3)
F7 0.102(3) 0.113(4) 0.093(4) 0.029(3) 0.010(3) 0.001(3)
F8 0.102(3) 0.113(4) 0.093(4) 0.029(3) 0.010(3) 0.001(3)
B2A 0.046(6) 0.048(7) 0.044(7) 0.009(5) -0.001(5) 0.003(5)
F5A 0.102(3) 0.113(4) 0.093(4) 0.029(3) 0.010(3) 0.001(3)
F6A 0.102(3) 0.113(4) 0.093(4) 0.029(3) 0.010(3) 0.001(3)
F7A 0.102(3) 0.113(4) 0.093(4) 0.029(3) 0.010(3) 0.001(3)
F8A 0.102(3) 0.113(4) 0.093(4) 0.029(3) 0.010(3) 0.001(3)
B5 0.073(13) 0.23(3) 0.20(2) -0.17(2) -0.088(14) 0.101(16)
F17 0.118(4) 0.151(5) 0.133(4) -0.023(4) -0.018(4) 0.036(4)
F18 0.118(4) 0.151(5) 0.133(4) -0.023(4) -0.018(4) 0.036(4)
F19 0.118(4) 0.151(5) 0.133(4) -0.023(4) -0.018(4) 0.036(4)
F20 0.118(4) 0.151(5) 0.133(4) -0.023(4) -0.018(4) 0.036(4)
B5A 0.073(13) 0.23(3) 0.20(2) -0.17(2) -0.088(14) 0.101(16)
F17A 0.118(4) 0.151(5) 0.133(4) -0.023(4) -0.018(4) 0.036(4)
F18A 0.118(4) 0.151(5) 0.133(4) -0.023(4) -0.018(4) 0.036(4)
F19A 0.118(4) 0.151(5) 0.133(4) -0.023(4) -0.018(4) 0.036(4)
F20A 0.118(4) 0.151(5) 0.133(4) -0.023(4) -0.018(4) 0.036(4)
B6 0.031(9) 0.111(13) 0.066(10) -0.028(9) -0.010(7) -0.007(8)
F21 0.091(3) 0.128(5) 0.092(4) 0.021(4) -0.013(3) -0.003(4)
F22 0.091(3) 0.128(5) 0.092(4) 0.021(4) -0.013(3) -0.003(4)
F23 0.091(3) 0.128(5) 0.092(4) 0.021(4) -0.013(3) -0.003(4)
F24 0.091(3) 0.128(5) 0.092(4) 0.021(4) -0.013(3) -0.003(4)
B6A 0.031(9) 0.111(13) 0.066(10) -0.028(9) -0.010(7) -0.007(8)
F21A 0.091(3) 0.128(5) 0.092(4) 0.021(4) -0.013(3) -0.003(4)
F22A 0.091(3) 0.128(5) 0.092(4) 0.021(4) -0.013(3) -0.003(4)
F23A 0.091(3) 0.128(5) 0.092(4) 0.021(4) -0.013(3) -0.003(4)
F24A 0.091(3) 0.128(5) 0.092(4) 0.021(4) -0.013(3) -0.003(4)
B7 0.048(7) 0.014(7) 0.056(11) -0.013(7) -0.015(8) 0.001(5)
F25 0.063(3) 0.064(2) 0.081(4) 0.004(2) 0.005(2) 0.0086(19)
F26 0.063(3) 0.064(2) 0.081(4) 0.004(2) 0.005(2) 0.0086(19)
F27 0.063(3) 0.064(2) 0.081(4) 0.004(2) 0.005(2) 0.0086(19)
F28 0.063(3) 0.064(2) 0.081(4) 0.004(2) 0.005(2) 0.0086(19)
B7A 0.048(7) 0.014(7) 0.056(11) -0.013(7) -0.015(8) 0.001(5)
F25A 0.063(3) 0.064(2) 0.081(4) 0.004(2) 0.005(2) 0.0086(19)
F26A 0.063(3) 0.064(2) 0.081(4) 0.004(2) 0.005(2) 0.0086(19)
F27A 0.063(3) 0.064(2) 0.081(4) 0.004(2) 0.005(2) 0.0086(19)
F28A 0.063(3) 0.064(2) 0.081(4) 0.004(2) 0.005(2) 0.0086(19)
B8 0.056(8) 0.043(7) 0.033(7) 0.017(6) 0.038(6) 0.026(6)
F29 0.093(3) 0.080(2) 0.067(2) 0.0200(19) 0.029(2) 0.043(2)
F30 0.093(3) 0.080(2) 0.067(2) 0.0200(19) 0.029(2) 0.043(2)
F31 0.093(3) 0.080(2) 0.067(2) 0.0200(19) 0.029(2) 0.043(2)
F32 0.093(3) 0.080(2) 0.067(2) 0.0200(19) 0.029(2) 0.043(2)
B8A 0.056(8) 0.043(7) 0.033(7) 0.017(6) 0.038(6) 0.026(6)
F29A 0.093(3) 0.080(2) 0.067(2) 0.0200(19) 0.029(2) 0.043(2)
F30A 0.093(3) 0.080(2) 0.067(2) 0.0200(19) 0.029(2) 0.043(2)
F31A 0.093(3) 0.080(2) 0.067(2) 0.0200(19) 0.029(2) 0.043(2)
F32A 0.093(3) 0.080(2) 0.067(2) 0.0200(19) 0.029(2) 0.043(2)
N5 0.052(4) 0.034(4) 0.035(4) 0.015(3) 0.012(4) 0.009(3)
C5 0.151(17) 0.102(11) 0.074(11) 0.005(9) 0.038(11) 0.005(12)
N6 0.045(4) 0.040(4) 0.049(5) 0.012(4) 0.018(4) 0.016(4)
N52 0.159(11) 0.062(7) 0.107(9) 0.037(7) 0.009(8) 0.001(7)
N7 0.049(4) 0.038(4) 0.035(4) 0.008(3) 0.012(4) 0.010(3)
C7 0.113(13) 0.084(11) 0.146(16) 0.037(11) 0.007(12) 0.031(10)
N8 0.045(4) 0.043(4) 0.042(5) 0.012(4) 0.011(4) 0.009(3)
F9 0.142(7) 0.140(7) 0.075(5) 0.012(5) 0.005(5) -0.048(6)
C9 0.168(17) 0.089(11) 0.178(18) 0.026(11) -0.047(15) 0.002(11)
F10 0.144(7) 0.124(6) 0.131(7) 0.053(5) 0.076(6) 0.079(6)
F11 0.110(5) 0.051(3) 0.087(5) 0.017(3) 0.058(4) 0.012(3)
F12 0.076(4) 0.075(4) 0.058(4) 0.012(3) 0.029(3) -0.007(3)
F13 0.091(5) 0.132(6) 0.111(6) 0.011(5) 0.038(4) 0.066(5)
F14 0.081(4) 0.121(6) 0.064(4) -0.001(4) -0.019(4) 0.009(4)
F15 0.054(3) 0.074(4) 0.113(5) 0.030(4) -0.001(4) -0.018(3)
F16 0.044(3) 0.055(3) 0.075(4) 0.011(3) 0.007(3) 0.001(2)
C6 0.087(8) 0.070(8) 0.081(9) 0.003(7) 0.006(7) -0.006(6)
N54 0.20(2) 0.37(3) 0.26(3) 0.22(2) 0.053(18) 0.04(2)
N55 0.126(12) 0.109(11) 0.153(15) 0.012(10) -0.017(10) -0.030(9)
N56 0.102(11) 0.135(12) 0.189(17) 0.043(11) -0.019(11) -0.005(9)
C88 0.051(6) 0.071(7) 0.115(10) -0.033(7) 0.020(6) 0.014(5)
C104 0.054(6) 0.042(5) 0.068(7) 0.021(5) 0.023(5) 0.012(5)
C106 0.039(5) 0.047(5) 0.041(5) 0.006(5) 0.011(4) 0.004(4)
C122 0.045(5) 0.041(5) 0.043(5) -0.001(4) 0.008(4) 0.011(4)
C141 0.039(5) 0.048(6) 0.059(7) 0.007(5) 0.003(5) 0.010(4)
C159 0.038(5) 0.031(4) 0.032(5) -0.001(4) -0.003(4) 0.000(4)
C175 0.064(7) 0.075(7) 0.074(8) -0.014(6) 0.007(6) 0.028(6)
C182 0.082(8) 0.066(7) 0.060(7) 0.036(6) 0.015(6) -0.001(6)
C184 0.033(5) 0.045(5) 0.064(6) -0.008(5) 0.001(4) 0.011(4)
C188 0.105(9) 0.088(8) 0.059(7) 0.037(7) 0.002(7) 0.012(7)
C195 0.044(5) 0.045(5) 0.044(6) 0.008(4) 0.006(4) 0.009(4)
C204 0.080(8) 0.059(7) 0.122(11) 0.020(7) 0.045(8) 0.037(6)
C239 0.068(7) 0.046(6) 0.081(9) -0.006(6) 0.007(7) 0.012(5)
C244 0.184(15) 0.087(9) 0.062(8) 0.044(7) 0.040(9) 0.039(9)
N1A 0.042(4) 0.031(4) 0.027(4) -0.005(3) 0.004(3) 0.006(3)
C1A 0.040(5) 0.037(5) 0.031(5) -0.004(4) 0.005(4) 0.006(4)
N2A 0.048(4) 0.032(4) 0.031(4) 0.001(3) 0.012(3) 0.004(3)
C2A 0.045(6) 0.052(6) 0.070(7) -0.022(5) 0.009(5) 0.001(5)
N3A 0.042(4) 0.029(4) 0.033(4) 0.007(3) 0.010(3) 0.008(3)
C3A 0.050(6) 0.060(7) 0.109(10) -0.039(7) 0.005(6) -0.007(5)
N4A 0.042(4) 0.022(3) 0.032(4) 0.000(3) 0.011(3) 0.002(3)
C4A 0.067(7) 0.044(6) 0.069(7) -0.023(5) 0.009(6) 0.002(5)
N5A 0.032(4) 0.036(4) 0.035(4) 0.003(3) 0.000(3) 0.005(3)
C5A 0.044(5) 0.051(6) 0.045(6) -0.006(5) 0.004(4) 0.008(4)
N6A 0.041(4) 0.034(4) 0.023(4) 0.003(3) 0.007(3) -0.001(3)
C6A 0.053(6) 0.034(5) 0.031(5) 0.005(4) 0.021(4) 0.000(4)
C7A 0.042(5) 0.048(5) 0.058(6) -0.012(5) 0.013(5) -0.001(4)
C8A 0.059(7) 0.050(6) 0.084(8) -0.021(6) 0.019(6) -0.013(5)
C9A 0.069(7) 0.037(5) 0.077(8) -0.031(5) 0.022(6) -0.015(5)
C10A 0.059(6) 0.043(5) 0.044(6) 0.003(4) 0.020(5) 0.003(5)
C11A 0.036(5) 0.023(4) 0.027(4) 0.008(3) 0.007(4) -0.005(3)
C12A 0.034(5) 0.036(5) 0.031(5) 0.009(4) 0.006(4) -0.001(4)
N1B 0.044(4) 0.025(3) 0.034(4) 0.002(3) 0.009(3) 0.000(3)
C1B 0.045(5) 0.019(4) 0.035(5) 0.001(4) 0.011(4) 0.003(3)
N2B 0.029(3) 0.026(3) 0.039(4) 0.011(3) 0.012(3) 0.002(3)
C2B 0.051(5) 0.036(5) 0.041(5) 0.000(4) 0.010(4) 0.001(4)
N3B 0.037(4) 0.023(3) 0.033(4) 0.005(3) 0.013(3) 0.002(3)
C3B 0.054(6) 0.039(5) 0.051(6) -0.003(4) 0.008(5) -0.018(4)
N4B 0.042(4) 0.025(3) 0.033(4) 0.001(3) 0.011(3) 0.001(3)
C4B 0.064(6) 0.043(5) 0.050(6) 0.011(5) 0.020(5) -0.012(5)
N5B 0.037(4) 0.021(3) 0.029(4) 0.005(3) 0.016(3) 0.006(3)
C5B 0.056(6) 0.032(5) 0.046(6) 0.008(4) 0.001(5) -0.006(4)
N6B 0.044(4) 0.028(4) 0.023(4) 0.005(3) 0.013(3) 0.002(3)
C6B 0.034(4) 0.030(4) 0.035(5) 0.010(4) 0.012(4) 0.010(3)
C7B 0.044(5) 0.042(5) 0.051(6) 0.017(5) 0.009(5) 0.002(4)
C8B 0.048(6) 0.052(6) 0.071(7) 0.031(5) -0.003(5) -0.020(5)
C9B 0.044(6) 0.066(7) 0.067(7) 0.026(6) -0.012(5) -0.016(5)
C10B 0.042(5) 0.040(5) 0.046(5) 0.012(4) -0.008(4) -0.005(4)
C11B 0.028(4) 0.027(4) 0.029(4) -0.003(3) 0.012(4) 0.006(3)
C12B 0.033(4) 0.028(4) 0.031(5) -0.001(4) 0.013(4) 0.007(3)
N1C 0.036(4) 0.034(4) 0.028(4) 0.011(3) 0.009(3) 0.009(3)
C1C 0.028(4) 0.032(4) 0.028(4) 0.002(3) 0.003(3) 0.005(3)
N2C 0.034(4) 0.038(4) 0.048(5) 0.007(3) 0.014(3) 0.002(3)
C2C 0.045(5) 0.043(5) 0.049(6) -0.009(4) 0.005(4) 0.010(4)
N3C 0.032(4) 0.032(4) 0.035(4) 0.005(3) 0.005(3) 0.008(3)
C3C 0.040(5) 0.048(5) 0.056(6) 0.008(5) 0.005(5) -0.014(4)
N4C 0.036(4) 0.035(4) 0.038(4) 0.000(3) 0.006(3) 0.003(3)
C4C 0.030(5) 0.054(6) 0.055(6) 0.013(5) 0.005(4) 0.001(4)
N5C 0.033(4) 0.031(4) 0.029(4) 0.006(3) 0.007(3) 0.006(3)
C5C 0.029(5) 0.048(5) 0.041(5) 0.009(4) 0.010(4) 0.008(4)
N6C 0.033(4) 0.028(3) 0.036(4) 0.004(3) 0.014(3) 0.006(3)
C6C 0.039(5) 0.037(5) 0.053(6) -0.003(4) 0.021(4) 0.000(4)
C7C 0.051(6) 0.049(6) 0.143(11) -0.043(7) 0.056(7) -0.030(5)
C8C 0.068(8) 0.052(7) 0.234(18) -0.060(9) 0.075(10) -0.037(6)
C9C 0.062(7) 0.061(7) 0.171(14) -0.041(8) 0.062(8) -0.011(6)
C10C 0.044(5) 0.041(5) 0.076(7) -0.012(5) 0.026(5) -0.001(4)
C11C 0.043(5) 0.026(4) 0.034(5) 0.002(4) 0.008(4) 0.003(4)
C12C 0.033(4) 0.028(4) 0.035(5) 0.007(4) 0.003(4) 0.005(3)
N1D 0.033(4) 0.051(4) 0.036(4) -0.002(4) 0.003(3) 0.004(3)
C1D 0.028(4) 0.035(5) 0.039(5) -0.005(4) 0.007(4) -0.001(4)
N2D 0.031(4) 0.035(4) 0.040(4) -0.006(3) -0.002(3) 0.010(3)
C2D 0.037(5) 0.053(6) 0.054(6) 0.000(5) 0.001(5) -0.004(4)
N3D 0.028(4) 0.031(4) 0.037(4) 0.000(3) 0.005(3) -0.001(3)
C3D 0.047(6) 0.073(7) 0.076(8) -0.002(6) -0.004(6) -0.020(5)
N4D 0.028(4) 0.042(4) 0.035(4) 0.003(3) 0.011(3) 0.006(3)
C4D 0.048(6) 0.084(8) 0.062(7) -0.006(6) -0.007(5) -0.012(6)
N5D 0.032(4) 0.035(4) 0.038(4) 0.002(3) 0.008(3) 0.003(3)
C5D 0.041(5) 0.076(7) 0.042(6) 0.002(5) 0.005(5) 0.007(5)
N6D 0.028(4) 0.024(3) 0.040(4) 0.000(3) 0.009(3) 0.008(3)
C6D 0.035(5) 0.039(5) 0.042(5) -0.004(4) 0.007(4) 0.011(4)
C7D 0.032(5) 0.036(5) 0.062(6) 0.006(4) 0.010(4) -0.001(4)
C8D 0.032(5) 0.047(6) 0.085(8) -0.001(6) 0.000(5) 0.002(4)
C9D 0.046(6) 0.053(6) 0.076(8) -0.006(6) -0.008(5) 0.003(5)
C10D 0.036(5) 0.037(5) 0.055(6) 0.000(4) 0.000(4) 0.007(4)
C11D 0.025(4) 0.029(4) 0.038(5) 0.003(4) 0.009(4) 0.010(3)
C12D 0.032(4) 0.029(4) 0.036(5) -0.004(4) 0.008(4) 0.003(4)
C1E 0.050(6) 0.070(7) 0.068(8) -0.012(6) 0.007(6) -0.001(5)
C2E 0.109(10) 0.076(8) 0.085(9) 0.036(7) 0.002(8) 0.020(7)

loop_
_atom_type_symbol
_atom_type_description
_atom_type_scat_dispersion_real
_atom_type_scat_dispersion_imag
_atom_type_scat_source
C C 0.0033 0.0016 'International Tables Vol C Tables 4.2.6.8 and 6.1.1.4'
H H 0.0000 0.0000 'International Tables Vol C Tables 4.2.6.8 and 6.1.1.4'
B B 0.0013 0.0007 'International Tables Vol C Tables 4.2.6.8 and 6.1.1.4'
N N 0.0061 0.0033 'International Tables Vol C Tables 4.2.6.8 and 6.1.1.4'
F F 0.0171 0.0103 'International Tables Vol C Tables 4.2.6.8 and 6.1.1.4'
Ni Ni 0.3393 1.1124 'International Tables Vol C Tables 4.2.6.8 and 6.1.1.4'

loop_
_geom_angle_atom_site_label_1
_geom_angle_atom_site_label_2
_geom_angle_atom_site_label_3
_geom_angle
N5 Ni1 N6 89.4(3)
N5 Ni1 N1B 96.5(3)
N6 Ni1 N1B 92.5(3)
N5 Ni1 N1C 97.6(3)
N6 Ni1 N1C 97.1(3)
N1B Ni1 N1C 163.0(2)
N5 Ni1 N5B 173.8(3)
N6 Ni1 N5B 89.3(2)
N1B Ni1 N5B 77.5(2)
N1C Ni1 N5B 88.6(2)
N5 Ni1 N5C 86.0(2)
N6 Ni1 N5C 172.6(3)
N1B Ni1 N5C 93.7(2)
N1C Ni1 N5C 77.8(2)
N5B Ni1 N5C 95.9(2)
C1E N1 Ni4 160.2(8)
C5 C1 H1A 109.5
C5 C1 H1B 109.5
H1A C1 H1B 109.5
C5 C1 H1C 109.5
H1A C1 H1C 109.5
H1B C1 H1C 109.5
F3 B1 F1 111.3(9)
F3 B1 F4 109.6(9)
F1 B1 F4 112.0(11)
F3 B1 F2 108.3(11)
F1 B1 F2 106.6(9)
F4 B1 F2 108.9(10)
N4 Ni2 N3 89.1(3)
N4 Ni2 N2C 91.5(3)
N3 Ni2 N2C 98.2(3)
N4 Ni2 N2D 97.1(3)
N3 Ni2 N2D 92.2(2)
N2C Ni2 N2D 166.6(3)
N4 Ni2 N3C 93.5(3)
N3 Ni2 N3C 175.4(3)
N2C Ni2 N3C 77.9(2)
N2D Ni2 N3C 91.2(2)
N4 Ni2 N6D 174.5(3)
N3 Ni2 N6D 87.3(3)
N2C Ni2 N6D 93.2(3)
N2D Ni2 N6D 78.8(3)
N3C Ni2 N6D 90.3(2)
C195 N2 Ni4 174.3(7)
C4 C2 H2A 109.5
C4 C2 H2B 109.5
H2A C2 H2B 109.5
C4 C2 H2C 109.5
H2A C2 H2C 109.5
H2B C2 H2C 109.5
N8 Ni3 N7 90.3(3)
N8 Ni3 N1A 95.8(3)
N7 Ni3 N1A 94.5(3)
N8 Ni3 N2B 95.8(3)
N7 Ni3 N2B 95.7(3)
N1A Ni3 N2B 164.6(2)
N8 Ni3 N3B 173.6(3)
N7 Ni3 N3B 90.0(2)
N1A Ni3 N3B 90.6(2)
N2B Ni3 N3B 77.8(2)
N8 Ni3 N4A 89.9(3)
N7 Ni3 N4A 172.3(3)
N1A Ni3 N4A 77.9(2)
N2B Ni3 N4A 91.9(2)
N3B Ni3 N4A 90.6(2)
C159 N3 Ni2 176.5(7)
N52 C3 C6 177.2(14)
F12 B3 F10 112.1(10)
F12 B3 F9 109.7(10)
F10 B3 F9 111.3(12)
F12 B3 F11 108.7(11)
F10 B3 F11 108.5(9)
F9 B3 F11 106.3(10)
N1 Ni4 N2 89.4(3)
N1 Ni4 N2A 95.3(3)
N2 Ni4 N2A 95.2(3)
N1 Ni4 N1D 98.1(3)
N2 Ni4 N1D 93.1(3)
N2A Ni4 N1D 164.3(3)
N1 Ni4 N4D 174.0(3)
N2 Ni4 N4D 86.2(3)
N2A Ni4 N4D 89.1(3)
N1D Ni4 N4D 78.1(3)
N1 Ni4 N6A 90.6(3)
N2 Ni4 N6A 172.8(3)
N2A Ni4 N6A 77.7(2)
N1D Ni4 N6A 94.0(2)
N4D Ni4 N6A 94.3(2)
C239 N4 Ni2 163.9(9)
N54 C4 C2 178(3)
F13 B4 F14 111.6(9)
F13 B4 F16 111.4(9)
F14 B4 F16 108.7(9)
F13 B4 F15 109.4(9)
F14 B4 F15 109.6(9)
F16 B4 F15 105.9(8)
F7 B2 F5 109.9(9)
F7 B2 F8 109.0(9)
F5 B2 F8 109.7(9)
F7 B2 F6 110.1(9)
F5 B2 F6 109.6(9)
F8 B2 F6 108.5(9)
F8A B2A F6A 110.9(7)
F8A B2A F5A 107.8(7)
F6A B2A F5A 111.4(7)
F8A B2A F7A 109.4(7)
F6A B2A F7A 107.4(7)
F5A B2A F7A 109.9(7)
F18 B5 F20 109.0(9)
F18 B5 F19 109.7(9)
F20 B5 F19 109.5(9)
F18 B5 F17 109.1(9)
F20 B5 F17 110.0(9)
F19 B5 F17 109.7(9)
F17A B5A F20A 108.4(8)
F17A B5A F18A 111.4(9)
F20A B5A F18A 109.9(8)
F17A B5A F19A 108.7(8)
F20A B5A F19A 110.7(9)
F18A B5A F19A 107.7(8)
F22 B6 F21 110.8(15)
F22 B6 F23 112.3(15)
F21 B6 F23 100.7(15)
F22 B6 F24 113.6(15)
F21 B6 F24 115.3(16)
F23 B6 F24 103.1(14)
F22A B6A F21A 111.2(9)
F22A B6A F24A 109.5(9)
F21A B6A F24A 109.3(8)
F22A B6A F23A 109.1(8)
F21A B6A F23A 108.8(8)
F24A B6A F23A 109.0(8)
F27 B7 F26 107.0(14)
F27 B7 F28 109.3(10)
F26 B7 F28 113.0(13)
F27 B7 F25 111.7(13)
F26 B7 F25 106.6(12)
F28 B7 F25 109.2(16)
F27A B7A F26A 108.0(19)
F27A B7A F28A 102.6(13)
F26A B7A F28A 107.6(15)
F27A B7A F25A 111.2(18)
F26A B7A F25A 111.8(17)
F28A B7A F25A 115(2)
F32 B8 F29 110.9(7)
F32 B8 F30 110.3(7)
F29 B8 F30 110.2(7)
F32 B8 F31 109.2(7)
F29 B8 F31 108.6(7)
F30 B8 F31 107.7(6)
F31A B8A F32A 109.8(9)
F31A B8A F29A 109.8(9)
F32A B8A F29A 109.7(9)
F31A B8A F30A 109.2(9)
F32A B8A F30A 109.3(9)
F29A B8A F30A 109.0(9)
C106 N5 Ni1 179.2(7)
N55 C5 C1 179(2)
C104 N6 Ni1 174.9(8)
C122 N7 Ni3 178.2(7)
N56 C7 C9 177(2)
C141 N8 Ni3 174.0(7)
C7 C9 H9A 109.5
C7 C9 H9B 109.5
H9A C9 H9B 109.5
C7 C9 H9C 109.5
H9A C9 H9C 109.5
H9B C9 H9C 109.5
C3 C6 H6A 109.5
C3 C6 H6B 109.5
H6A C6 H6B 109.5
C3 C6 H6C 109.5
H6A C6 H6C 109.5
H6B C6 H6C 109.5
C122 C88 H88A 109.5
C122 C88 H88B 109.5
H88A C88 H88B 109.5
C122 C88 H88C 109.5
H88A C88 H88C 109.5
H88B C88 H88C 109.5
N6 C104 C204 178.9(12)
N5 C106 C182 177.9(9)
N7 C122 C88 179.0(10)
N8 C141 C188 178.1(10)
N3 C159 C184 178.7(9)
C195 C175 H17A 109.5
C195 C175 H17B 109.5
H17A C175 H17B 109.5
C195 C175 H17C 109.5
H17A C175 H17C 109.5
H17B C175 H17C 109.5
C106 C182 H18B 109.5
C106 C182 H18C 109.5
H18B C182 H18C 109.5
C106 C182 H18D 109.5
H18B C182 H18D 109.5
H18C C182 H18D 109.5
C159 C184 H18E 109.5
C159 C184 H18F 109.5
H18E C184 H18F 109.5
C159 C184 H18G 109.5
H18E C184 H18G 109.5
H18F C184 H18G 109.5
C141 C188 H2 109.5
C141 C188 H3 109.5
H2 C188 H3 109.5
C141 C188 H4 109.5
H2 C188 H4 109.5
H3 C188 H4 109.5
N2 C195 C175 179.2(10)
C104 C204 H20A 109.5
C104 C204 H20B 109.5
H20A C204 H20B 109.5
C104 C204 H20C 109.5
H20A C204 H20C 109.5
H20B C204 H20C 109.5
N4 C239 C244 177.9(12)
C239 C244 H24A 109.5
C239 C244 H24B 109.5
H24A C244 H24B 109.5
C239 C244 H24C 109.5
H24A C244 H24C 109.5
H24B C244 H24C 109.5
C1A N1A C5A 118.4(7)
C1A N1A Ni3 116.2(5)
C5A N1A Ni3 124.8(6)
N1A C1A C2A 122.9(7)
N1A C1A C12A 114.8(7)
C2A C1A C12A 122.3(7)
C6A N2A C10A 115.6(7)
C6A N2A Ni4 116.8(5)
C10A N2A Ni4 126.6(6)
C1A C2A C3A 119.6(9)
C1A C2A H18A 120.2
C3A C2A H18A 120.2
N4A N3A C11A 116.4(6)
C4A C3A C2A 117.6(9)
C4A C3A H23A 121.2
C2A C3A H23A 121.2
N3A N4A C12A 119.2(6)
N3A N4A Ni3 126.6(5)
C12A N4A Ni3 114.2(5)
C3A C4A C5A 120.0(8)
C3A C4A H94A 120.0
C5A C4A H94A 120.0
N6A N5A C12A 115.7(6)
N1A C5A C4A 121.4(8)
N1A C5A H66A 119.3
C4A C5A H66A 119.3
N5A N6A C11A 119.9(6)
N5A N6A Ni4 125.6(5)
C11A N6A Ni4 114.6(5)
N2A C6A C7A 124.9(7)
N2A C6A C11A 113.6(7)
C7A C6A C11A 121.5(7)
C6A C7A C8A 117.2(8)
C6A C7A H21B 121.4
C8A C7A H21B 121.4
C9A C8A C7A 119.5(9)
C9A C8A H19B 120.3
C7A C8A H19B 120.3
C10A C9A C8A 118.7(8)
C10A C9A H14C 120.7
C8A C9A H14C 120.7
N2A C10A C9A 124.1(8)
N2A C10A H12A 117.9
C9A C10A H12A 117.9
N3A C11A N6A 124.3(7)
N3A C11A C6A 119.7(7)
N6A C11A C6A 116.1(7)
N4A C12A N5A 124.4(7)
N4A C12A C1A 116.4(7)
N5A C12A C1A 119.2(7)
C5B N1B C1B 118.3(7)
C5B N1B Ni1 124.7(6)
C1B N1B Ni1 117.0(5)
N1B C1B C2B 123.2(7)
N1B C1B C12B 114.2(7)
C2B C1B C12B 122.6(8)
C6B N2B C7B 117.5(7)
C6B N2B Ni3 116.6(5)
C7B N2B Ni3 125.7(6)
C1B C2B C3B 118.3(9)
C1B C2B H14A 120.8
C3B C2B H14A 120.8
N4B N3B C11B 119.3(6)
N4B N3B Ni3 125.9(5)
C11B N3B Ni3 114.7(5)
C4B C3B C2B 118.1(9)
C4B C3B H19A 121.0
C2B C3B H19A 121.0
N3B N4B C12B 116.1(6)
C5B C4B C3B 120.1(8)
C5B C4B H14D 120.0
C3B C4B H14D 119.9
N6B N5B C12B 120.2(6)
N6B N5B Ni1 124.5(5)
C12B N5B Ni1 115.2(5)
N1B C5B C4B 122.1(9)
N1B C5B H11A 119.0
C4B C5B H11A 119.0
N5B N6B C11B 115.9(6)
N2B C6B C10B 123.4(7)
N2B C6B C11B 114.2(7)
C10B C6B C11B 122.4(7)
N2B C7B C8B 121.8(9)
N2B C7B H7B 114(5)
C8B C7B H7B 124(5)
C9B C8B C7B 119.6(8)
C9B C8B H5 120.2
C7B C8B H5 120.2
C8B C9B C10B 119.9(9)
C8B C9B H15A 120.0
C10B C9B H15A 120.0
C6B C10B C9B 117.8(9)
C6B C10B H11B 121.1
C9B C10B H11B 121.1
N6B C11B N3B 124.6(7)
N6B C11B C6B 119.2(7)
N3B C11B C6B 116.2(7)
N5B C12B N4B 123.8(7)
N5B C12B C1B 116.0(7)
N4B C12B C1B 120.2(7)
C5C N1C C1C 117.9(7)
C5C N1C Ni1 125.3(5)
C1C N1C Ni1 116.1(5)
N1C C1C C2C 122.8(7)
N1C C1C C12C 114.8(6)
C2C C1C C12C 122.5(7)
C6C N2C C10C 118.4(7)
C6C N2C Ni2 117.1(5)
C10C N2C Ni2 124.5(5)
C3C C2C C1C 119.0(8)
C3C C2C H14B 120.5
C1C C2C H14B 120.5
N4C N3C C11C 119.7(6)
N4C N3C Ni2 126.0(5)
C11C N3C Ni2 114.3(5)
C2C C3C C4C 118.8(8)
C2C C3C H1 120.6
C4C C3C H1 120.6
N3C N4C C12C 116.3(6)
C3C C4C C5C 119.9(8)
C3C C4C H13C 120.0
C5C C4C H13C 120.0
N6C N5C C12C 119.8(6)
N6C N5C Ni1 125.0(5)
C12C N5C Ni1 115.1(5)
N1C C5C C4C 121.6(8)
N1C C5C H12B 119.2
C4C C5C H12B 119.2
N5C N6C C11C 115.3(6)
N2C C6C C7C 124.0(8)
N2C C6C C11C 114.2(7)
C7C C6C C11C 121.8(8)
C6C C7C C8C 117.8(9)
C6C C7C H19C 121.1
C8C C7C H19C 121.1
C9C C8C C7C 118.5(9)
C9C C8C H16A 120.7
C7C C8C H16A 120.7
C10C C9C C8C 120.7(9)
C10C C9C H22B 119.7
C8C C9C H22B 119.7
N2C C10C C9C 120.6(8)
N2C C10C H21A 119.7
C9C C10C H21A 119.7
N3C C11C N6C 124.4(7)
N3C C11C C6C 116.2(7)
N6C C11C C6C 119.2(7)
N4C C12C N5C 123.7(7)
N4C C12C C1C 120.8(7)
N5C C12C C1C 115.5(6)
C5D N1D C1D 117.1(7)
C5D N1D Ni4 126.8(6)
C1D N1D Ni4 116.1(5)
N1D C1D C2D 122.9(8)
N1D C1D C12D 115.5(7)
C2D C1D C12D 121.5(8)
C10D N2D C6D 119.0(7)
C10D N2D Ni2 125.1(6)
C6D N2D Ni2 115.7(5)
C1D C2D C3D 118.9(10)
C1D C2D H22C 120.5
C3D C2D H22C 120.5
C11D N3D N4D 115.9(6)
C2D C3D C4D 118.8(9)
C2D C3D H13A 120.6
C4D C3D H13A 120.6
N3D N4D C12D 119.3(7)
N3D N4D Ni4 125.4(5)
C12D N4D Ni4 115.1(5)
C5D C4D C3D 119.3(10)
C5D C4D H12C 120.4
C3D C4D H12C 120.4
N6D N5D C12D 117.0(6)
N1D C5D C4D 123.0(10)
N1D C5D H10B 118.5
C4D C5D H10B 118.5
N5D N6D C11D 119.7(7)
N5D N6D Ni2 126.6(5)
C11D N6D Ni2 113.7(5)
N2D C6D C7D 121.2(8)
N2D C6D C11D 114.6(7)
C7D C6D C11D 124.2(8)
C8D C7D C6D 119.1(9)
C8D C7D H15B 120.5
C6D C7D H15B 120.5
C9D C8D C7D 119.8(9)
C9D C8D H22A 120.1
C7D C8D H22A 120.1
C8D C9D C10D 119.3(10)
C8D C9D H13B 120.4
C10D C9D H13B 120.4
N2D C10D C9D 121.7(9)
N2D C10D H10A 119.2
C9D C10D H10A 119.2
N3D C11D N6D 124.3(7)
N3D C11D C6D 118.6(7)
N6D C11D C6D 117.1(7)
N5D C12D N4D 123.8(7)
N5D C12D C1D 121.0(7)
N4D C12D C1D 115.2(7)
N1 C1E C2E 178.5(11)
C1E C2E H2E1 109.5
C1E C2E H2E2 109.5
H2E1 C2E H2E2 109.5
C1E C2E H2E3 109.5
H2E1 C2E H2E3 109.5
H2E2 C2E H2E3 109.5

loop_
_geom_bond_atom_site_label_1
_geom_bond_atom_site_label_2
_geom_bond_distance
Ni1 N5 2.033(7)
Ni1 N6 2.043(7)
Ni1 N1B 2.072(7)
Ni1 N1C 2.083(6)
Ni1 N5B 2.096(6)
Ni1 N5C 2.102(6)
F1 B1 1.359(12)
N1 C1E 1.160(13)
N1 Ni4 2.034(8)
C1 C5 1.50(2)
C1 H1A 0.9800
C1 H1B 0.9800
C1 H1C 0.9800
B1 F3 1.354(12)
B1 F4 1.367(13)
B1 F2 1.388(14)
Ni2 N4 2.036(8)
Ni2 N3 2.051(7)
Ni2 N2C 2.058(6)
Ni2 N2D 2.073(6)
Ni2 N3C 2.092(6)
Ni2 N6D 2.107(7)
N2 C195 1.143(10)
N2 Ni4 2.040(7)
C2 C4 1.42(2)
C2 H2A 0.9800
C2 H2B 0.9800
C2 H2C 0.9800
Ni3 N8 2.023(7)
Ni3 N7 2.041(7)
Ni3 N1A 2.082(6)
Ni3 N2B 2.089(6)
Ni3 N3B 2.099(6)
Ni3 N4A 2.115(6)
N3 C159 1.131(9)
C3 N52 1.115(13)
C3 C6 1.465(15)
B3 F12 1.366(14)
B3 F10 1.368(14)
B3 F9 1.386(14)
B3 F11 1.407(13)
Ni4 N2A 2.067(7)
Ni4 N1D 2.073(7)
Ni4 N4D 2.108(7)
Ni4 N6A 2.109(6)
N4 C239 1.125(13)
C4 N54 1.11(2)
B4 F13 1.339(12)
B4 F14 1.374(13)
B4 F16 1.392(12)
B4 F15 1.402(13)
B2 F7 1.371(9)
B2 F5 1.371(9)
B2 F8 1.373(9)
B2 F6 1.374(9)
B2A F8A 1.361(8)
B2A F6A 1.365(8)
B2A F5A 1.370(8)
B2A F7A 1.373(8)
B5 F18 1.371(9)
B5 F20 1.371(9)
B5 F19 1.372(9)
B5 F17 1.373(9)
B5A F17A 1.369(9)
B5A F20A 1.369(9)
B5A F18A 1.370(9)
B5A F19A 1.373(9)
B6 F22 1.382(10)
B6 F21 1.385(10)
B6 F23 1.392(10)
B6 F24 1.394(10)
B6A F22A 1.369(9)
B6A F21A 1.369(9)
B6A F24A 1.371(9)
B6A F23A 1.384(9)
B7 F27 1.379(9)
B7 F26 1.380(9)
B7 F28 1.384(9)
B7 F25 1.389(9)
B7A F27A 1.373(10)
B7A F26A 1.374(10)
B7A F28A 1.377(10)
B7A F25A 1.380(10)
B8 F32 1.363(8)
B8 F29 1.369(8)
B8 F30 1.377(8)
B8 F31 1.383(8)
B8A F31A 1.371(9)
B8A F32A 1.371(9)
B8A F29A 1.373(9)
B8A F30A 1.373(9)
N5 C106 1.123(10)
C5 N55 1.16(2)
N6 C104 1.124(10)
N7 C122 1.136(9)
C7 N56 1.146(19)
C7 C9 1.47(2)
N8 C141 1.147(11)
C9 H9A 0.9800
C9 H9B 0.9800
C9 H9C 0.9800
C6 H6A 0.9800
C6 H6B 0.9800
C6 H6C 0.9800
C88 C122 1.467(12)
C88 H88A 0.9800
C88 H88B 0.9800
C88 H88C 0.9800
C104 C204 1.462(12)
C106 C182 1.471(12)
C141 C188 1.490(13)
C159 C184 1.470(11)
C175 C195 1.439(12)
C175 H17A 0.9800
C175 H17B 0.9800
C175 H17C 0.9800
C182 H18B 0.9800
C182 H18C 0.9800
C182 H18D 0.9800
C184 H18E 0.9800
C184 H18F 0.9800
C184 H18G 0.9800
C188 H2 0.9800
C188 H3 0.9800
C188 H4 0.9800
C204 H20A 0.9800
C204 H20B 0.9800
C204 H20C 0.9800
C239 C244 1.506(16)
C244 H24A 0.9800
C244 H24B 0.9800
C244 H24C 0.9800
N1A C1A 1.339(9)
N1A C5A 1.344(10)
C1A C2A 1.363(11)
C1A C12A 1.473(11)
N2A C6A 1.346(10)
N2A C10A 1.349(10)
C2A C3A 1.390(12)
C2A H18A 0.9500
N3A N4A 1.320(8)
N3A C11A 1.339(9)
C3A C4A 1.381(13)
C3A H23A 0.9500
N4A C12A 1.347(9)
C4A C5A 1.386(12)
C4A H94A 0.9500
N5A N6A 1.319(8)
N5A C12A 1.351(9)
C5A H66A 0.9500
N6A C11A 1.342(9)
C6A C7A 1.370(12)
C6A C11A 1.487(10)
C7A C8A 1.399(12)
C7A H21B 0.9500
C8A C9A 1.373(13)
C8A H19B 0.9500
C9A C10A 1.365(12)
C9A H14C 0.9500
C10A H12A 0.9500
N1B C5B 1.341(10)
N1B C1B 1.342(10)
C1B C2B 1.375(11)
C1B C12B 1.470(10)
N2B C6B 1.340(9)
N2B C7B 1.354(10)
C2B C3B 1.405(11)
C2B H14A 0.9500
N3B N4B 1.325(8)
N3B C11B 1.355(9)
C3B C4B 1.379(12)
C3B H19A 0.9500
N4B C12B 1.363(10)
C4B C5B 1.375(12)
C4B H14D 0.9500
N5B N6B 1.324(8)
N5B C12B 1.342(10)
C5B H11A 0.9500
N6B C11B 1.344(9)
C6B C10B 1.379(11)
C6B C11B 1.483(10)
C7B C8B 1.381(13)
C7B H7B 0.97(9)
C8B C9B 1.356(13)
C8B H5 0.9500
C9B C10B 1.380(11)
C9B H15A 0.9500
C10B H11B 0.9500
N1C C5C 1.344(9)
N1C C1C 1.345(9)
C1C C2C 1.379(11)
C1C C12C 1.479(10)
N2C C6C 1.327(10)
N2C C10C 1.363(10)
C2C C3C 1.366(11)
C2C H14B 0.9500
N3C N4C 1.314(8)
N3C C11C 1.339(9)
C3C C4C 1.372(12)
C3C H1 0.9500
N4C C12C 1.342(9)
C4C C5C 1.382(11)
C4C H13C 0.9500
N5C N6C 1.327(8)
N5C C12C 1.350(9)
C5C H12B 0.9500
N6C C11C 1.349(9)
C6C C7C 1.360(11)
C6C C11C 1.472(11)
C7C C8C 1.399(13)
C7C H19C 0.9500
C8C C9C 1.371(14)
C8C H16A 0.9500
C9C C10C 1.366(13)
C9C H22B 0.9500
C10C H21A 0.9500
N1D C5D 1.341(11)
N1D C1D 1.353(10)
C1D C2D 1.375(11)
C1D C12D 1.474(11)
N2D C10D 1.339(10)
N2D C6D 1.358(10)
C2D C3D 1.377(13)
C2D H22C 0.9500
N3D C11D 1.332(10)
N3D N4D 1.333(8)
C3D C4D 1.377(14)
C3D H13A 0.9500
N4D C12D 1.355(10)
C4D C5D 1.373(13)
C4D H12C 0.9500
N5D N6D 1.310(8)
N5D C12D 1.326(10)
C5D H10B 0.9500
N6D C11D 1.347(9)
C6D C7D 1.384(11)
C6D C11D 1.476(11)
C7D C8D 1.384(12)
C7D H15B 0.9500
C8D C9D 1.356(13)
C8D H22A 0.9500
C9D C10D 1.394(12)
C9D H13B 0.9500
C10D H10A 0.9500
C1E C2E 1.526(15)
C2E H2E1 0.9800
C2E H2E2 0.9800
C2E H2E3 0.9800

loop_
_geom_torsion_atom_site_label_1
_geom_torsion_atom_site_label_2
_geom_torsion_atom_site_label_3
_geom_torsion_atom_site_label_4
_geom_torsion
N4 Ni2 N3 C159 160(11)
N2C Ni2 N3 C159 -109(11)
N2D Ni2 N3 C159 63(11)
N3C Ni2 N3 C159 -76(12)
N6D Ni2 N3 C159 -16(11)
C1E N1 Ni4 N2 53(2)
C1E N1 Ni4 N2A -42(2)
C1E N1 Ni4 N1D 146(2)
C1E N1 Ni4 N4D 96(3)
C1E N1 Ni4 N6A -120(2)
C195 N2 Ni4 N1 -170(7)
C195 N2 Ni4 N2A -75(7)
C195 N2 Ni4 N1D 92(7)
C195 N2 Ni4 N4D 14(7)
C195 N2 Ni4 N6A -80(8)
N3 Ni2 N4 C239 55(3)
N2C Ni2 N4 C239 -44(3)
N2D Ni2 N4 C239 147(3)
N3C Ni2 N4 C239 -122(3)
N6D Ni2 N4 C239 104(4)
N6 Ni1 N5 C106 -158(58)
N1B Ni1 N5 C106 -65(58)
N1C Ni1 N5 C106 105(58)
N5B Ni1 N5 C106 -80(58)
N5C Ni1 N5 C106 28(58)
N5 Ni1 N6 C104 81(8)
N1B Ni1 N6 C104 -15(8)
N1C Ni1 N6 C104 179(100)
N5B Ni1 N6 C104 -93(8)
N5C Ni1 N6 C104 133(8)
N8 Ni3 N7 C122 -60(23)
N1A Ni3 N7 C122 36(23)
N2B Ni3 N7 C122 -156(23)
N3B Ni3 N7 C122 126(23)
N4A Ni3 N7 C122 31(24)
N7 Ni3 N8 C141 2(7)
N1A Ni3 N8 C141 -92(7)
N2B Ni3 N8 C141 98(7)
N3B Ni3 N8 C141 95(8)
N4A Ni3 N8 C141 -170(7)
Ni1 N6 C104 C204 40(58)
Ni1 N5 C106 C182 117(52)
Ni3 N7 C122 C88 -3(80)
Ni3 N8 C141 C188 -18(40)
Ni2 N3 C159 C184 -124(42)
Ni4 N2 C195 C175 122(84)
Ni2 N4 C239 C244 -66(37)
N8 Ni3 N1A C1A -95.0(6)
N7 Ni3 N1A C1A 174.2(6)
N2B Ni3 N1A C1A 43.2(12)
N3B Ni3 N1A C1A 84.1(6)
N4A Ni3 N1A C1A -6.4(6)
N8 Ni3 N1A C5A 94.3(7)
N7 Ni3 N1A C5A 3.6(7)
N2B Ni3 N1A C5A -127.5(9)
N3B Ni3 N1A C5A -86.5(7)
N4A Ni3 N1A C5A -177.0(7)
C5A N1A C1A C2A 2.0(13)
Ni3 N1A C1A C2A -169.3(7)
C5A N1A C1A C12A 179.9(7)
Ni3 N1A C1A C12A 8.6(9)
N1 Ni4 N2A C6A -99.9(6)
N2 Ni4 N2A C6A 170.2(6)
N1D Ni4 N2A C6A 48.7(12)
N4D Ni4 N2A C6A 84.1(6)
N6A Ni4 N2A C6A -10.5(6)
N1 Ni4 N2A C10A 91.9(7)
N2 Ni4 N2A C10A 2.0(7)
N1D Ni4 N2A C10A -119.5(10)
N4D Ni4 N2A C10A -84.1(7)
N6A Ni4 N2A C10A -178.7(7)
N1A C1A C2A C3A 0.7(15)
C12A C1A C2A C3A -177.1(10)
C1A C2A C3A C4A -2.7(17)
C11A N3A N4A C12A 2.6(10)
C11A N3A N4A Ni3 -179.4(5)
N8 Ni3 N4A N3A -79.3(6)
N7 Ni3 N4A N3A -170.6(16)
N1A Ni3 N4A N3A -175.2(6)
N2B Ni3 N4A N3A 16.5(6)
N3B Ni3 N4A N3A 94.3(6)
N8 Ni3 N4A C12A 98.8(6)
N7 Ni3 N4A C12A 7(2)
N1A Ni3 N4A C12A 2.8(5)
N2B Ni3 N4A C12A -165.5(5)
N3B Ni3 N4A C12A -87.7(5)
C2A C3A C4A C5A 2.1(17)
C1A N1A C5A C4A -2.6(13)
Ni3 N1A C5A C4A 167.8(7)
C3A C4A C5A N1A 0.6(16)
C12A N5A N6A C11A 1.7(10)
C12A N5A N6A Ni4 -178.3(5)
N1 Ni4 N6A N5A -77.4(6)
N2 Ni4 N6A N5A -167.1(19)
N2A Ni4 N6A N5A -172.7(6)
N1D Ni4 N6A N5A 20.8(6)
N4D Ni4 N6A N5A 99.1(6)
N1 Ni4 N6A C11A 102.6(5)
N2 Ni4 N6A C11A 13(2)
N2A Ni4 N6A C11A 7.3(5)
N1D Ni4 N6A C11A -159.2(5)
N4D Ni4 N6A C11A -80.9(5)
C10A N2A C6A C7A 1.8(12)
Ni4 N2A C6A C7A -167.7(7)
C10A N2A C6A C11A -178.8(7)
Ni4 N2A C6A C11A 11.7(9)
N2A C6A C7A C8A -1.4(14)
C11A C6A C7A C8A 179.4(8)
C6A C7A C8A C9A 0.5(16)
C7A C8A C9A C10A -0.2(16)
C6A N2A C10A C9A -1.5(13)
Ni4 N2A C10A C9A 166.8(8)
C8A C9A C10A N2A 0.7(16)
N4A N3A C11A N6A 1.5(11)
N4A N3A C11A C6A -178.8(6)
N5A N6A C11A N3A -3.9(11)
Ni4 N6A C11A N3A 176.1(6)
N5A N6A C11A C6A 176.5(6)
Ni4 N6A C11A C6A -3.5(8)
N2A C6A C11A N3A 175.2(7)
C7A C6A C11A N3A -5.5(12)
N2A C6A C11A N6A -5.2(10)
C7A C6A C11A N6A 174.2(8)
N3A N4A C12A N5A -4.8(11)
Ni3 N4A C12A N5A 177.0(6)
N3A N4A C12A C1A 178.9(7)
Ni3 N4A C12A C1A 0.7(9)
N6A N5A C12A N4A 2.5(11)
N6A N5A C12A C1A 178.7(7)
N1A C1A C12A N4A -6.2(10)
C2A C1A C12A N4A 171.8(8)
N1A C1A C12A N5A 177.4(7)
C2A C1A C12A N5A -4.7(13)
N5 Ni1 N1B C5B 5.7(7)
N6 Ni1 N1B C5B 95.4(7)
N1C Ni1 N1B C5B -139.9(8)
N5B Ni1 N1B C5B -175.9(7)
N5C Ni1 N1B C5B -80.7(7)
N5 Ni1 N1B C1B -175.5(5)
N6 Ni1 N1B C1B -85.8(6)
N1C Ni1 N1B C1B 38.9(11)
N5B Ni1 N1B C1B 2.9(5)
N5C Ni1 N1B C1B 98.1(5)
C5B N1B C1B C2B -1.2(11)
Ni1 N1B C1B C2B 179.9(6)
C5B N1B C1B C12B 177.0(7)
Ni1 N1B C1B C12B -1.9(8)
N8 Ni3 N2B C6B 174.1(5)
N7 Ni3 N2B C6B -95.0(5)
N1A Ni3 N2B C6B 35.9(12)
N3B Ni3 N2B C6B -6.2(5)
N4A Ni3 N2B C6B 84.0(5)
N8 Ni3 N2B C7B -1.6(7)
N7 Ni3 N2B C7B 89.2(7)
N1A Ni3 N2B C7B -139.8(9)
N3B Ni3 N2B C7B 178.0(7)
N4A Ni3 N2B C7B -91.7(6)
N1B C1B C2B C3B 1.5(12)
C12B C1B C2B C3B -176.6(7)
N8 Ni3 N3B N4B -175(2)
N7 Ni3 N3B N4B -82.4(6)
N1A Ni3 N3B N4B 12.1(6)
N2B Ni3 N3B N4B -178.2(6)
N4A Ni3 N3B N4B 90.0(6)
N8 Ni3 N3B C11B 9(2)
N7 Ni3 N3B C11B 101.7(5)
N1A Ni3 N3B C11B -163.9(5)
N2B Ni3 N3B C11B 5.9(5)
N4A Ni3 N3B C11B -86.0(5)
C1B C2B C3B C4B -0.4(12)
C11B N3B N4B C12B 1.5(9)
Ni3 N3B N4B C12B -174.3(5)
C2B C3B C4B C5B -0.9(14)
N5 Ni1 N5B N6B -165(2)
N6 Ni1 N5B N6B -87.3(5)
N1B Ni1 N5B N6B 179.9(6)
N1C Ni1 N5B N6B 9.8(5)
N5C Ni1 N5B N6B 87.4(5)
N5 Ni1 N5B C12B 11(3)
N6 Ni1 N5B C12B 89.2(5)
N1B Ni1 N5B C12B -3.5(5)
N1C Ni1 N5B C12B -173.6(5)
N5C Ni1 N5B C12B -96.1(5)
C1B N1B C5B C4B -0.1(12)
Ni1 N1B C5B C4B 178.7(6)
C3B C4B C5B N1B 1.2(14)
C12B N5B N6B C11B 0.9(9)
Ni1 N5B N6B C11B 177.3(5)
C7B N2B C6B C10B 1.4(11)
Ni3 N2B C6B C10B -174.7(6)
C7B N2B C6B C11B -178.4(6)
Ni3 N2B C6B C11B 5.4(8)
C6B N2B C7B C8B -1.0(12)
Ni3 N2B C7B C8B 174.7(7)
N2B C7B C8B C9B -0.2(15)
C7B C8B C9B C10B 1.0(15)
N2B C6B C10B C9B -0.6(12)
C11B C6B C10B C9B 179.2(8)
C8B C9B C10B C6B -0.6(14)
N5B N6B C11B N3B 1.1(10)
N5B N6B C11B C6B 179.9(6)
N4B N3B C11B N6B -2.4(10)
Ni3 N3B C11B N6B 173.9(5)
N4B N3B C11B C6B 178.8(6)
Ni3 N3B C11B C6B -4.9(8)
N2B C6B C11B N6B -179.2(6)
C10B C6B C11B N6B 0.9(11)
N2B C6B C11B N3B -0.3(9)
C10B C6B C11B N3B 179.8(7)
N6B N5B C12B N4B -1.6(10)
Ni1 N5B C12B N4B -178.4(5)
N6B N5B C12B C1B -179.6(6)
Ni1 N5B C12B C1B 3.7(8)
N3B N4B C12B N5B 0.4(10)
N3B N4B C12B C1B 178.2(6)
N1B C1B C12B N5B -1.2(9)
C2B C1B C12B N5B 177.0(7)
N1B C1B C12B N4B -179.3(6)
C2B C1B C12B N4B -1.0(11)
N5 Ni1 N1C C5C 98.1(6)
N6 Ni1 N1C C5C 7.8(6)
N1B Ni1 N1C C5C -116.3(9)
N5B Ni1 N1C C5C -81.3(6)
N5C Ni1 N1C C5C -177.6(7)
N5 Ni1 N1C C1C -92.3(5)
N6 Ni1 N1C C1C 177.4(5)
N1B Ni1 N1C C1C 53.3(11)
N5B Ni1 N1C C1C 88.3(5)
N5C Ni1 N1C C1C -8.1(5)
C5C N1C C1C C2C 0.3(11)
Ni1 N1C C1C C2C -170.0(6)
C5C N1C C1C C12C -179.7(7)
Ni1 N1C C1C C12C 10.0(8)
N4 Ni2 N2C C6C -95.4(7)
N3 Ni2 N2C C6C 175.3(6)
N2D Ni2 N2C C6C 34.5(15)
N3C Ni2 N2C C6C -2.1(6)
N6D Ni2 N2C C6C 87.5(6)
N4 Ni2 N2C C10C 82.6(8)
N3 Ni2 N2C C10C -6.7(8)
N2D Ni2 N2C C10C -147.5(11)
N3C Ni2 N2C C10C 175.9(8)
N6D Ni2 N2C C10C -94.5(7)
N1C C1C C2C C3C 0.3(13)
C12C C1C C2C C3C -179.7(8)
N4 Ni2 N3C N4C -87.0(6)
N3 Ni2 N3C N4C 149(3)
N2C Ni2 N3C N4C -177.8(7)
N2D Ni2 N3C N4C 10.2(6)
N6D Ni2 N3C N4C 89.0(6)
N4 Ni2 N3C C11C 95.3(6)
N3 Ni2 N3C C11C -29(4)
N2C Ni2 N3C C11C 4.5(5)
N2D Ni2 N3C C11C -167.5(6)
N6D Ni2 N3C C11C -88.7(6)
C1C C2C C3C C4C -0.7(14)
C11C N3C N4C C12C 2.5(10)
Ni2 N3C N4C C12C -175.1(5)
C2C C3C C4C C5C 0.6(14)
N5 Ni1 N5C N6C -71.6(6)
N6 Ni1 N5C N6C -123.3(19)
N1B Ni1 N5C N6C 24.7(6)
N1C Ni1 N5C N6C -170.2(6)
N5B Ni1 N5C N6C 102.5(6)
N5 Ni1 N5C C12C 103.3(5)
N6 Ni1 N5C C12C 52(2)
N1B Ni1 N5C C12C -160.4(5)
N1C Ni1 N5C C12C 4.6(5)
N5B Ni1 N5C C12C -82.7(5)
C1C N1C C5C C4C -0.5(11)
Ni1 N1C C5C C4C 168.9(6)
C3C C4C C5C N1C 0.1(13)
C12C N5C N6C C11C 2.1(10)
Ni1 N5C N6C C11C 176.7(5)
C10C N2C C6C C7C -1.4(15)
Ni2 N2C C6C C7C 176.8(9)
C10C N2C C6C C11C -178.5(8)
Ni2 N2C C6C C11C -0.4(10)
N2C C6C C7C C8C -0.8(19)
C11C C6C C7C C8C 176.2(12)
C6C C7C C8C C9C 2(2)
C7C C8C C9C C10C -2(2)
C6C N2C C10C C9C 2.0(15)
Ni2 N2C C10C C9C -176.0(10)
C8C C9C C10C N2C 0(2)
N4C N3C C11C N6C -8.9(12)
Ni2 N3C C11C N6C 169.0(6)
N4C N3C C11C C6C 176.0(7)
Ni2 N3C C11C C6C -6.1(9)
N5C N6C C11C N3C 6.3(11)
N5C N6C C11C C6C -178.7(7)
N2C C6C C11C N3C 4.4(11)
C7C C6C C11C N3C -172.8(10)
N2C C6C C11C N6C -171.0(7)
C7C C6C C11C N6C 11.8(14)
N3C N4C C12C N5C 5.9(11)
N3C N4C C12C C1C -176.8(7)
N6C N5C C12C N4C -8.4(11)
Ni1 N5C C12C N4C 176.5(6)
N6C N5C C12C C1C 174.2(6)
Ni1 N5C C12C C1C -0.9(8)
N1C C1C C12C N4C 176.6(7)
C2C C1C C12C N4C -3.4(12)
N1C C1C C12C N5C -5.9(10)
C2C C1C C12C N5C 174.1(7)
N1 Ni4 N1D C5D 6.7(7)
N2 Ni4 N1D C5D 96.5(7)
N2A Ni4 N1D C5D -141.8(9)
N4D Ni4 N1D C5D -178.1(7)
N6A Ni4 N1D C5D -84.5(7)
N1 Ni4 N1D C1D -173.1(6)
N2 Ni4 N1D C1D -83.3(6)
N2A Ni4 N1D C1D 38.5(12)
N4D Ni4 N1D C1D 2.2(5)
N6A Ni4 N1D C1D 95.7(6)
C5D N1D C1D C2D 1.0(11)
Ni4 N1D C1D C2D -179.2(6)
C5D N1D C1D C12D 178.0(7)
Ni4 N1D C1D C12D -2.2(8)
N4 Ni2 N2D C10D 6.1(6)
N3 Ni2 N2D C10D 95.4(6)
N2C Ni2 N2D C10D -123.4(12)
N3C Ni2 N2D C10D -87.6(6)
N6D Ni2 N2D C10D -177.7(6)
N4 Ni2 N2D C6D -178.9(5)
N3 Ni2 N2D C6D -89.6(5)
N2C Ni2 N2D C6D 51.7(14)
N3C Ni2 N2D C6D 87.4(5)
N6D Ni2 N2D C6D -2.7(5)
N1D C1D C2D C3D -1.1(13)
C12D C1D C2D C3D -178.0(8)
C1D C2D C3D C4D 1.2(14)
C11D N3D N4D C12D 2.6(9)
C11D N3D N4D Ni4 177.4(5)
N1 Ni4 N4D N3D -125(3)
N2 Ni4 N4D N3D -82.8(6)
N2A Ni4 N4D N3D 12.4(6)
N1D Ni4 N4D N3D -176.8(6)
N6A Ni4 N4D N3D 90.0(6)
N1 Ni4 N4D C12D 50(3)
N2 Ni4 N4D C12D 92.2(5)
N2A Ni4 N4D C12D -172.5(5)
N1D Ni4 N4D C12D -1.8(5)
N6A Ni4 N4D C12D -95.0(5)
C2D C3D C4D C5D -1.3(16)
C1D N1D C5D C4D -1.0(12)
Ni4 N1D C5D C4D 179.2(7)
C3D C4D C5D N1D 1.2(15)
C12D N5D N6D C11D 1.4(9)
C12D N5D N6D Ni2 179.5(5)
N4 Ni2 N6D N5D -133(3)
N3 Ni2 N6D N5D -83.9(6)
N2C Ni2 N6D N5D 14.2(6)
N2D Ni2 N6D N5D -176.7(6)
N3C Ni2 N6D N5D 92.2(5)
N4 Ni2 N6D C11D 45(3)
N3 Ni2 N6D C11D 94.3(5)
N2C Ni2 N6D C11D -167.6(5)
N2D Ni2 N6D C11D 1.5(5)
N3C Ni2 N6D C11D -89.7(5)
C10D N2D C6D C7D -2.0(11)
Ni2 N2D C6D C7D -177.3(6)
C10D N2D C6D C11D 178.7(6)
Ni2 N2D C6D C11D 3.4(8)
N2D C6D C7D C8D 1.0(12)
C11D C6D C7D C8D -179.7(7)
C6D C7D C8D C9D -0.1(13)
C7D C8D C9D C10D 0.1(14)
C6D N2D C10D C9D 2.0(11)
Ni2 N2D C10D C9D 176.9(6)
C8D C9D C10D N2D -1.1(13)
N4D N3D C11D N6D 0.2(10)
N4D N3D C11D C6D 179.8(6)
N5D N6D C11D N3D -2.3(10)
Ni2 N6D C11D N3D 179.4(5)
N5D N6D C11D C6D 178.1(6)
Ni2 N6D C11D C6D -0.2(8)
N2D C6D C11D N3D 178.3(6)
C7D C6D C11D N3D -1.0(11)
N2D C6D C11D N6D -2.1(9)
C7D C6D C11D N6D 178.6(7)
N6D N5D C12D N4D 1.5(10)
N6D N5D C12D C1D -178.6(6)
N3D N4D C12D N5D -3.6(11)
Ni4 N4D C12D N5D -179.0(5)
N3D N4D C12D C1D 176.5(6)
Ni4 N4D C12D C1D 1.2(8)
N1D C1D C12D N5D -179.2(7)
C2D C1D C12D N5D -2.1(11)
N1D C1D C12D N4D 0.7(9)
C2D C1D C12D N4D 177.7(7)
Ni4 N1 C1E C2E 135(42)
